data_7704250
loop_
_publ_author_name
'Mikhalyova, Elena A.'
'Zeller, Matthias'
'Jasinski, Jerry P.'
'Butcher, Raymond J.'
'Carrella, Luca M.'
'Sedykh, Alexander E.'
'Gavrilenko, Konstantin S.'
'Smola, Sergey S.'
'Frasso, Michael'
'Cazorla, Sebastian Calderon'
'Perera, Kuluni'
'Shi, Anni'
'Ranjbar, Habib G.'
'Smith, Casey'
'Deac, Alexandru'
'Liu, Youlin'
'McGee, Sean M.'
'Dotsenko, Vladimir P.'
'Kumke, Michael U.'
'M\"uller-Buschbaum, Klaus'
'Rentschler, Eva'
'Addison, Anthony W.'
'Pavlishchuk, Vitaly V.'

_publ_section_title
;
 Combination of single-molecule magnet behaviour and luminescence
 properties in a new series of lanthanide complexes with
 tris(pyrazolyl)borate and oligo(\b-diketonate) ligands.
;
_journal_issue 23
_journal_name_full 'Dalton transactions (Cambridge, England : 2003)'
_journal_page_first 7774
_journal_page_last 7789
_journal_paper_doi 10.1039/d0dt00600a
_journal_volume 49
_journal_year 2020
_chemical_formula_moiety '2(C52 H56 B4 Dy2 N24 O4), 3(C7 H8)'
_chemical_formula_sum 'C125 H136 B8 Dy4 N48 O8'
_chemical_formula_weight 3175.29
_space_group_crystal_system monoclinic
_space_group_IT_number 14
_space_group_name_Hall '-P 2ybc'
_space_group_name_H-M_alt 'P 1 21/c 1'
_atom_sites_solution_hydrogens geom
_atom_sites_solution_primary direct
_atom_sites_solution_secondary difmap
_audit_creation_method SHELXL-2016/6
_audit_update_record
;
2020-01-23 deposited with the CCDC.	2020-04-30 downloaded from the CCDC.
;
_cell_angle_alpha 90
_cell_angle_beta 95.2817(11)
_cell_angle_gamma 90
_cell_formula_units_Z 2
_cell_length_a 7.8020(2)
_cell_length_b 29.0926(8)
_cell_length_c 30.3533(8)
_cell_measurement_reflns_used 9973
_cell_measurement_temperature 100(2)
_cell_measurement_theta_max 79.6483
_cell_measurement_theta_min 4.6460
_cell_volume 6860.4(3)
_computing_cell_refinement 'SAINT V8.37A (Bruker, 2016)'
_computing_data_collection 'Apex3 v2016.9-0 (Bruker, 2016)'
_computing_data_reduction 'SAINT V8.37A (Bruker, 2016)'
_computing_structure_refinement
;  
SHELXL-2016/6 (Sheldrick, 2015, 2016), 
SHELXLE Rev714 (H\"ubschle et al., 2011)
;
_computing_structure_solution 'SHELXS-97 (Sheldrick, 2008)'
_diffrn_ambient_temperature 100(2)
_diffrn_measured_fraction_theta_full 0.980
_diffrn_measured_fraction_theta_max 0.969
_diffrn_measurement_device_type 'Bruker AXS D8 Quest CMOS diffractometer'
_diffrn_measurement_method 'omega and phi scans'
_diffrn_radiation_monochromator 'laterally graded multilayer (Goebel) mirror'
_diffrn_radiation_type CuK\a
_diffrn_radiation_wavelength 1.54178
_diffrn_reflns_av_R_equivalents 0.0587
_diffrn_reflns_av_unetI/netI 0.0511
_diffrn_reflns_Laue_measured_fraction_full 0.980
_diffrn_reflns_Laue_measured_fraction_max 0.969
_diffrn_reflns_limit_h_max 9
_diffrn_reflns_limit_h_min -9
_diffrn_reflns_limit_k_max 37
_diffrn_reflns_limit_k_min -36
_diffrn_reflns_limit_l_max 38
_diffrn_reflns_limit_l_min -31
_diffrn_reflns_number 63883
_diffrn_reflns_point_group_measured_fraction_full 0.980
_diffrn_reflns_point_group_measured_fraction_max 0.969
_diffrn_reflns_theta_full 67.679
_diffrn_reflns_theta_max 79.937
_diffrn_reflns_theta_min 2.108
_diffrn_source 'I-mu-S microsource X-ray tube'
_exptl_absorpt_coefficient_mu 12.046
_exptl_absorpt_correction_T_max 0.7543
_exptl_absorpt_correction_T_min 0.3870
_exptl_absorpt_correction_type multi-scan
_exptl_absorpt_process_details
;
 SADABS 2016/2: Krause, L., Herbst-Irmer, R., Sheldrick G.M. & Stalke D.,
 J. Appl. Cryst. 48 (2015) 3-10
;
_exptl_crystal_colour colourless
_exptl_crystal_density_diffrn 1.537
_exptl_crystal_description needle
_exptl_crystal_F_000 3180
_exptl_crystal_size_max 0.500
_exptl_crystal_size_mid 0.050
_exptl_crystal_size_min 0.040
_refine_diff_density_max 1.317
_refine_diff_density_min -1.027
_refine_diff_density_rms 0.095
_refine_ls_extinction_method none
_refine_ls_goodness_of_fit_ref 1.050
_refine_ls_hydrogen_treatment constr
_refine_ls_matrix_type full
_refine_ls_number_parameters 960
_refine_ls_number_reflns 14468
_refine_ls_number_restraints 327
_refine_ls_restrained_S_all 1.048
_refine_ls_R_factor_all 0.0433
_refine_ls_R_factor_gt 0.0379
_refine_ls_shift/su_max 0.007
_refine_ls_shift/su_mean 0.000
_refine_ls_structure_factor_coef Fsqd
_refine_ls_weighting_details 'w=1/[\s^2^(Fo^2^)+(0.0411P)^2^+5.5872P] where P=(Fo^2^+2Fc^2^)/3'
_refine_ls_weighting_scheme calc
_refine_ls_wR_factor_gt 0.0870
_refine_ls_wR_factor_ref 0.0894
_reflns_Friedel_coverage 0.000
_reflns_number_gt 12960
_reflns_number_total 14468
_reflns_threshold_expression 'I > 2\s(I)'
_cod_data_source_file d0dt00600a4.cif
_cod_data_source_block LM90616a_0m
_cod_depositor_comments 'Adding full bibliography for 7704247--7704266.cif.'
_cod_original_sg_symbol_H-M 'P 21/c'
_cod_database_code 7704250
_shelx_shelxl_version_number 2016/6
_shelx_space_group_comment
;
The symmetry employed for this shelxl refinement is uniquely defined
by the following loop, which should always be used as a source of
symmetry information in preference to the above space-group names.
They are only intended as comments.
;
_shelx_estimated_absorpt_t_min 0.065
_shelx_estimated_absorpt_t_max 0.644

loop_
_space_group_symop_operation_xyz
'x, y, z'
'-x, y+1/2, -z+1/2'
'-x, -y, -z'
'x, -y-1/2, z-1/2'

loop_
_atom_site_label
_atom_site_type_symbol
_atom_site_fract_x
_atom_site_fract_y
_atom_site_fract_z
_atom_site_U_iso_or_equiv
_atom_site_adp_type
_atom_site_occupancy
_atom_site_site_symmetry_order
_atom_site_calc_flag
_atom_site_refinement_flags_posn
_atom_site_refinement_flags_adp
_atom_site_refinement_flags_occupancy
_atom_site_disorder_assembly
_atom_site_disorder_group
Dy1 Dy 0.31427(2) 0.52486(2) 0.25786(2) 0.01485(5) Uani 1 1 d . . . . .
Dy2 Dy 0.07938(2) 0.25114(2) 0.52406(2) 0.01425(5) Uani 1 1 d . . . . .
O1 O 0.4626(3) 0.49261(7) 0.31804(6) 0.0187(4) Uani 1 1 d . . . . .
O2 O 0.1384(3) 0.52745(7) 0.31321(6) 0.0216(4) Uani 1 1 d . . . . .
O3 O 0.2951(3) 0.30230(7) 0.52026(6) 0.0210(4) Uani 1 1 d . . . . .
O4 O -0.0400(3) 0.31530(7) 0.49058(6) 0.0195(4) Uani 1 1 d . . . . .
N1 N 0.4733(3) 0.63352(8) 0.28127(8) 0.0199(5) Uani 1 1 d . . . . .
N2 N 0.4739(3) 0.59012(8) 0.29775(8) 0.0187(5) Uani 1 1 d . . . . .
N3 N 0.4598(3) 0.61741(8) 0.19982(8) 0.0207(5) Uani 1 1 d . . . . .
N4 N 0.4701(3) 0.57073(8) 0.20214(8) 0.0209(5) Uani 1 1 d . . . . .
N5 N 0.1888(3) 0.63638(8) 0.23496(8) 0.0201(5) Uani 1 1 d . . . . .
N6 N 0.1285(3) 0.59421(8) 0.24484(8) 0.0202(5) Uani 1 1 d . . . . .
N7 N 0.1811(3) 0.46824(9) 0.16131(8) 0.0213(5) Uani 1 1 d . . . . .
N8 N 0.1630(3) 0.50892(8) 0.18285(8) 0.0221(5) Uani 1 1 d . . . . .
N9 N 0.1973(3) 0.41390(8) 0.22574(8) 0.0231(5) Uani 1 1 d . . . . .
N10 N 0.1755(3) 0.44558(8) 0.25802(8) 0.0208(5) Uani 1 1 d . . . . .
N11 N 0.4690(3) 0.43988(9) 0.19514(8) 0.0255(6) Uani 1 1 d . . . . .
N12 N 0.5172(3) 0.47090(8) 0.22738(8) 0.0211(5) Uani 1 1 d . . . . .
N13 N -0.0514(3) 0.19393(8) 0.61591(7) 0.0174(5) Uani 1 1 d . . . . .
N14 N -0.0806(3) 0.19570(8) 0.57087(8) 0.0202(5) Uani 1 1 d . . . . .
N15 N 0.2380(3) 0.23084(8) 0.63247(7) 0.0174(5) Uani 1 1 d . . . . .
N16 N 0.2863(3) 0.24175(8) 0.59187(8) 0.0171(5) Uani 1 1 d . . . . .
N17 N -0.0287(3) 0.27929(8) 0.62828(7) 0.0173(5) Uani 1 1 d . . . . .
N18 N -0.0355(3) 0.29565(8) 0.58592(7) 0.0178(5) Uani 1 1 d . . . . .
N19 N 0.1242(4) 0.20534(9) 0.41979(8) 0.0253(6) Uani 1 1 d . . . . .
N20 N 0.1676(4) 0.24302(9) 0.44524(8) 0.0232(5) Uani 1 1 d . . . . .
N21 N 0.1455(3) 0.14565(8) 0.47914(8) 0.0223(5) Uani 1 1 d . . . . .
N22 N 0.1971(3) 0.17258(8) 0.51480(8) 0.0195(5) Uani 1 1 d . . . . .
N23 N -0.1440(3) 0.17936(9) 0.45089(8) 0.0228(5) Uani 1 1 d . . . . .
N24 N -0.1645(3) 0.21730(8) 0.47656(8) 0.0197(5) Uani 1 1 d . . . . .
B1 B 0.3822(5) 0.64621(11) 0.23569(11) 0.0215(7) Uani 1 1 d . . . . .
H1B H 0.400094 0.679615 0.229823 0.026 Uiso 1 1 calc R U . . .
B2 B 0.2787(5) 0.42693(12) 0.18331(12) 0.0240(7) Uani 1 1 d . . . . .
H2B H 0.271416 0.400225 0.162480 0.029 Uiso 1 1 calc R U . . .
B3 B 0.0484(4) 0.23220(11) 0.64215(10) 0.0188(6) Uani 1 1 d . . . . .
H3B H 0.040271 0.227436 0.674519 0.023 Uiso 1 1 calc R U . . .
B4 B 0.0337(5) 0.16398(13) 0.43849(11) 0.0254(7) Uani 1 1 d . . . . .
H4B H 0.019034 0.139346 0.415476 0.030 Uiso 1 1 calc R U . . .
C1 C 0.5653(4) 0.66162(11) 0.31014(10) 0.0257(6) Uani 1 1 d . . . . .
H1 H 0.583568 0.693540 0.305926 0.031 Uiso 1 1 calc R U . . .
C2 C 0.6275(4) 0.63676(11) 0.34621(10) 0.0277(7) Uani 1 1 d . . . . .
H2 H 0.696120 0.647369 0.371660 0.033 Uiso 1 1 calc R U . . .
C3 C 0.5677(4) 0.59235(11) 0.33733(10) 0.0233(6) Uani 1 1 d . . . . .
H3 H 0.590002 0.566907 0.356622 0.028 Uiso 1 1 calc R U . . .
C4 C 0.5246(4) 0.63232(11) 0.16294(10) 0.0268(7) Uani 1 1 d . . . . .
H4 H 0.531417 0.663501 0.153977 0.032 Uiso 1 1 calc R U . . .
C5 C 0.5797(5) 0.59489(12) 0.14022(10) 0.0294(7) Uani 1 1 d . . . . .
H5 H 0.631568 0.594778 0.113094 0.035 Uiso 1 1 calc R U . . .
C6 C 0.5424(4) 0.55744(11) 0.16592(10) 0.0263(7) Uani 1 1 d . . . . .
H6 H 0.565107 0.526376 0.158751 0.032 Uiso 1 1 calc R U . . .
C7 C 0.0554(4) 0.66596(11) 0.22890(10) 0.0266(7) Uani 1 1 d . . . . .
H7 H 0.064210 0.697596 0.221703 0.032 Uiso 1 1 calc R U . . .
C8 C -0.0950(4) 0.64321(11) 0.23474(10) 0.0268(7) Uani 1 1 d . . . . .
H8 H -0.208698 0.655250 0.232333 0.032 Uiso 1 1 calc R U . . .
C9 C -0.0426(4) 0.59843(11) 0.24502(10) 0.0244(6) Uani 1 1 d . . . . .
H9 H -0.117897 0.574121 0.251313 0.029 Uiso 1 1 calc R U . . .
C10 C 0.1098(5) 0.47157(12) 0.11923(10) 0.0308(7) Uani 1 1 d . . . . .
H10 H 0.106167 0.447874 0.097627 0.037 Uiso 1 1 calc R U . . .
C11 C 0.0436(5) 0.51478(13) 0.11294(11) 0.0354(8) Uani 1 1 d . . . . .
H11 H -0.014303 0.527042 0.086640 0.042 Uiso 1 1 calc R U . . .
C12 C 0.0794(5) 0.53694(11) 0.15329(10) 0.0287(7) Uani 1 1 d . . . . .
H12 H 0.048599 0.567798 0.159088 0.034 Uiso 1 1 calc R U . . .
C13 C 0.1402(5) 0.37247(11) 0.23794(12) 0.0338(8) Uani 1 1 d . . . . .
H13 H 0.142657 0.344968 0.221129 0.041 Uiso 1 1 calc R U . . .
C14 C 0.0778(5) 0.37652(12) 0.27864(12) 0.0393(9) Uani 1 1 d . . . . .
H14 H 0.029814 0.353086 0.295509 0.047 Uiso 1 1 calc R U . . .
C15 C 0.1010(4) 0.42271(11) 0.28960(11) 0.0290(7) Uani 1 1 d . . . . .
H15 H 0.068196 0.436293 0.316020 0.035 Uiso 1 1 calc R U . . .
C16 C 0.6091(5) 0.42133(14) 0.17986(13) 0.0434(10) Uani 1 1 d . . . . .
H16 H 0.608842 0.398585 0.157401 0.052 Uiso 1 1 calc R U . . .
C17 C 0.7526(5) 0.44049(14) 0.20189(13) 0.0419(9) Uani 1 1 d . . . . .
H17 H 0.869556 0.434223 0.197752 0.050 Uiso 1 1 calc R U . . .
C18 C 0.6902(5) 0.47091(11) 0.23140(11) 0.0282(7) Uani 1 1 d . . . . .
H18 H 0.759835 0.489321 0.251766 0.034 Uiso 1 1 calc R U . . .
C19 C -0.1118(4) 0.15412(10) 0.63103(10) 0.0235(6) Uani 1 1 d . . . . .
H19 H -0.106352 0.144868 0.661142 0.028 Uiso 1 1 calc R U . . .
C20 C -0.1829(4) 0.12910(10) 0.59537(11) 0.0259(7) Uani 1 1 d . . . . .
H20 H -0.235143 0.099615 0.595726 0.031 Uiso 1 1 calc R U . . .
C21 C -0.1614(4) 0.15647(10) 0.55880(10) 0.0248(6) Uani 1 1 d . . . . .
H21 H -0.198995 0.148413 0.529144 0.030 Uiso 1 1 calc R U . . .
C22 C 0.3795(4) 0.22182(10) 0.66037(9) 0.0210(6) Uani 1 1 d . . . . .
H22 H 0.379424 0.213182 0.690553 0.025 Uiso 1 1 calc R U . . .
C23 C 0.5234(4) 0.22722(10) 0.63784(10) 0.0227(6) Uani 1 1 d . . . . .
H23 H 0.640479 0.223213 0.648806 0.027 Uiso 1 1 calc R U . . .
C24 C 0.4582(4) 0.23991(10) 0.59518(10) 0.0208(6) Uani 1 1 d . . . . .
H24 H 0.526844 0.246375 0.571658 0.025 Uiso 1 1 calc R U . . .
C25 C -0.0969(4) 0.31047(10) 0.65464(10) 0.0226(6) Uani 1 1 d . . . . .
H25 H -0.107712 0.306955 0.685381 0.027 Uiso 1 1 calc R U . . .
C26 C -0.1482(4) 0.34831(10) 0.62934(10) 0.0261(7) Uani 1 1 d . . . . .
H26 H -0.200008 0.375700 0.638831 0.031 Uiso 1 1 calc R U . . .
C27 C -0.1076(4) 0.33756(10) 0.58705(10) 0.0206(6) Uani 1 1 d . . . . .
H27 H -0.127994 0.357220 0.562130 0.025 Uiso 1 1 calc R U . . .
C28 C 0.1682(5) 0.21234(13) 0.37845(10) 0.0332(8) Uani 1 1 d . . . . .
H28 H 0.151601 0.191088 0.354683 0.040 Uiso 1 1 calc R U . . .
C29 C 0.2404(6) 0.25482(14) 0.37622(11) 0.0391(9) Uani 1 1 d . . . . .
H29 H 0.282549 0.269015 0.351182 0.047 Uiso 1 1 calc R U . . .
C30 C 0.2388(5) 0.27286(12) 0.41864(10) 0.0301(7) Uani 1 1 d . . . . .
H30 H 0.282137 0.302272 0.427521 0.036 Uiso 1 1 calc R U . . .
C31 C 0.2061(5) 0.10273(11) 0.48608(12) 0.0297(7) Uani 1 1 d . . . . .
H31 H 0.187802 0.077769 0.466016 0.036 Uiso 1 1 calc R U . . .
C32 C 0.2986(5) 0.10071(11) 0.52674(11) 0.0317(8) Uani 1 1 d . . . . .
H32 H 0.356171 0.074862 0.540290 0.038 Uiso 1 1 calc R U . . .
C33 C 0.2893(4) 0.14504(10) 0.54370(10) 0.0257(7) Uani 1 1 d . . . . .
H33 H 0.340826 0.154528 0.571802 0.031 Uiso 1 1 calc R U . . .
C34 C -0.2995(4) 0.16162(12) 0.43719(11) 0.0298(7) Uani 1 1 d . . . . .
H34 H -0.319040 0.135155 0.419094 0.036 Uiso 1 1 calc R U . . .
C35 C -0.4253(5) 0.18803(12) 0.45365(11) 0.0322(7) Uani 1 1 d . . . . .
H35 H -0.546404 0.183792 0.449451 0.039 Uiso 1 1 calc R U . . .
C36 C -0.3346(4) 0.22254(11) 0.47794(10) 0.0256(6) Uani 1 1 d . . . . .
H36 H -0.386504 0.246468 0.493346 0.031 Uiso 1 1 calc R U . . .
C37 C 0.5814(4) 0.45807(12) 0.38346(10) 0.0281(7) Uani 1 1 d . . . . .
H37A H 0.658232 0.444710 0.363099 0.042 Uiso 1 1 calc R U . . .
H37B H 0.536311 0.433609 0.401357 0.042 Uiso 1 1 calc R U . . .
H37C H 0.645459 0.480248 0.402908 0.042 Uiso 1 1 calc R U . . .
C38 C 0.4338(4) 0.48215(9) 0.35729(9) 0.0190(6) Uani 1 1 d . . . . .
C39 C 0.2820(4) 0.49299(9) 0.37720(9) 0.0192(6) Uani 1 1 d . . . . .
C40 C 0.1432(4) 0.51602(9) 0.35348(9) 0.0203(6) Uani 1 1 d . . . . .
C41 C -0.0168(5) 0.52776(11) 0.37520(11) 0.0288(7) Uani 1 1 d . . . . .
H41A H -0.117964 0.523517 0.353943 0.043 Uiso 1 1 calc R U . . .
H41B H -0.010973 0.559839 0.385073 0.043 Uiso 1 1 calc R U . . .
H41C H -0.025809 0.507579 0.400734 0.043 Uiso 1 1 calc R U . . .
C42 C 0.2338(4) 0.43413(9) 0.43571(9) 0.0191(6) Uani 1 1 d . . . . .
H42 H 0.221932 0.411492 0.413079 0.023 Uiso 1 1 calc R U . . .
C43 C 0.2676(4) 0.47972(9) 0.42425(9) 0.0200(6) Uani 1 1 d . . . . .
C44 C 0.2841(5) 0.51237(10) 0.45785(10) 0.0263(7) Uani 1 1 d . . . . .
H44 H 0.307290 0.543481 0.450971 0.032 Uiso 1 1 calc R U . . .
C45 C 0.2669(5) 0.49995(11) 0.50112(10) 0.0320(8) Uani 1 1 d . . . . .
H45 H 0.278116 0.522614 0.523725 0.038 Uiso 1 1 calc R U . . .
C46 C 0.2337(5) 0.45482(11) 0.51188(10) 0.0276(7) Uani 1 1 d . . . . .
H46 H 0.221898 0.446753 0.541782 0.033 Uiso 1 1 calc R U . . .
C47 C 0.2172(4) 0.42106(10) 0.47911(9) 0.0194(6) Uani 1 1 d . . . . .
C48 C 0.4913(4) 0.36324(11) 0.52216(11) 0.0291(7) Uani 1 1 d . . . . .
H48A H 0.576413 0.340698 0.514144 0.044 Uiso 1 1 calc R U . . .
H48B H 0.508697 0.369491 0.553987 0.044 Uiso 1 1 calc R U . . .
H48C H 0.504824 0.391796 0.505711 0.044 Uiso 1 1 calc R U . . .
C49 C 0.3129(4) 0.34440(10) 0.51087(9) 0.0199(6) Uani 1 1 d . . . . .
C50 C 0.1797(4) 0.37210(10) 0.49030(9) 0.0193(6) Uani 1 1 d . . . . .
C51 C 0.0105(4) 0.35476(10) 0.47994(9) 0.0201(6) Uani 1 1 d . . . . .
C52 C -0.1235(4) 0.38433(11) 0.45452(12) 0.0321(8) Uani 1 1 d . . . . .
H52A H -0.113441 0.381045 0.422725 0.048 Uiso 1 1 calc R U . . .
H52B H -0.105478 0.416561 0.463123 0.048 Uiso 1 1 calc R U . . .
H52C H -0.238505 0.374580 0.461199 0.048 Uiso 1 1 calc R U . . .
C53 C 0.3753(6) -0.01591(18) 0.5021(2) 0.0375(18) Uani 0.5 1 d DG U P A -1
C54 C 0.4649(8) -0.01419(19) 0.54380(17) 0.0386(18) Uani 0.5 1 d DG U P A -1
H54 H 0.417768 -0.028026 0.568330 0.046 Uiso 0.5 1 calc R U P A -1
C55 C 0.6236(8) 0.0078(2) 0.54962(19) 0.047(2) Uani 0.5 1 d DG U P A -1
H55 H 0.684858 0.008976 0.578132 0.056 Uiso 0.5 1 calc R U P A -1
C56 C 0.6926(6) 0.02805(19) 0.5137(3) 0.051(2) Uani 0.5 1 d DG U P A -1
H56 H 0.801036 0.043068 0.517704 0.061 Uiso 0.5 1 calc R U P A -1
C57 C 0.6030(8) 0.02632(18) 0.4720(2) 0.050(2) Uani 0.5 1 d DG U P A -1
H57 H 0.650126 0.040157 0.447474 0.060 Uiso 0.5 1 calc R U P A -1
C58 C 0.4443(8) 0.00434(19) 0.46618(16) 0.0409(19) Uani 0.5 1 d DG U P A -1
H58 H 0.383035 0.003156 0.437671 0.049 Uiso 0.5 1 calc R U P A -1
C59 C 0.2022(11) -0.0390(3) 0.4969(3) 0.046(2) Uani 0.5 1 d D U P A -1
H59A H 0.175961 -0.048574 0.466033 0.069 Uiso 0.5 1 calc R U P A -1
H59B H 0.113845 -0.017510 0.505067 0.069 Uiso 0.5 1 calc R U P A -1
H59C H 0.203954 -0.066085 0.516160 0.069 Uiso 0.5 1 calc R U P A -1
C60 C -0.3129(12) 0.3006(3) 0.3415(3) 0.0445(15) Uani 0.521(5) 1 d D U P B 2
C61 C -0.2669(12) 0.2774(3) 0.3056(3) 0.0487(17) Uani 0.521(5) 1 d D U P B 2
H61 H -0.207554 0.248977 0.310014 0.058 Uiso 0.521(5) 1 calc R U P B 2
C62 C -0.3036(15) 0.2936(4) 0.2630(3) 0.057(2) Uani 0.521(5) 1 d D U P B 2
H62 H -0.276175 0.275704 0.238439 0.069 Uiso 0.521(5) 1 calc R U P B 2
C63 C -0.3799(11) 0.3356(3) 0.2567(3) 0.0535(19) Uani 0.521(5) 1 d D U P B 2
H63 H -0.401619 0.347621 0.227636 0.064 Uiso 0.521(5) 1 calc R U P B 2
C64 C -0.4253(13) 0.3605(3) 0.2923(3) 0.0568(19) Uani 0.521(5) 1 d D U P B 2
H64 H -0.478336 0.389767 0.288051 0.068 Uiso 0.521(5) 1 calc R U P B 2
C65 C -0.3923(14) 0.3423(3) 0.3347(3) 0.0558(17) Uani 0.521(5) 1 d D U P B 2
H65 H -0.425597 0.359076 0.359305 0.067 Uiso 0.521(5) 1 calc R U P B 2
C66 C -0.2706(15) 0.2809(3) 0.3867(3) 0.056(2) Uani 0.521(5) 1 d D U P B 2
H66A H -0.285697 0.247433 0.385586 0.083 Uiso 0.521(5) 1 calc R U P B 2
H66B H -0.347491 0.294093 0.407137 0.083 Uiso 0.521(5) 1 calc R U P B 2
H66C H -0.150982 0.288145 0.397036 0.083 Uiso 0.521(5) 1 calc R U P B 2
C60B C -0.3049(11) 0.3053(3) 0.2934(3) 0.0404(15) Uani 0.479(5) 1 d D U P B 3
C61B C -0.4400(13) 0.3352(4) 0.2969(3) 0.0563(18) Uani 0.479(5) 1 d D U P B 3
H61B H -0.495591 0.348273 0.270730 0.068 Uiso 0.479(5) 1 calc R U P B 3
C62B C -0.4973(15) 0.3468(4) 0.3369(3) 0.062(2) Uani 0.479(5) 1 d D U P B 3
H62B H -0.589583 0.367976 0.337909 0.075 Uiso 0.479(5) 1 calc R U P B 3
C63B C -0.4227(13) 0.3282(3) 0.3751(3) 0.061(2) Uani 0.479(5) 1 d D U P B 3
H63B H -0.463096 0.336101 0.402662 0.073 Uiso 0.479(5) 1 calc R U P B 3
C64B C -0.2881(15) 0.2977(4) 0.3734(4) 0.056(2) Uani 0.479(5) 1 d D U P B 3
H64B H -0.235042 0.284381 0.399805 0.068 Uiso 0.479(5) 1 calc R U P B 3
C65B C -0.2306(14) 0.2866(3) 0.3323(3) 0.0452(18) Uani 0.479(5) 1 d D U P B 3
H65B H -0.137744 0.265643 0.331290 0.054 Uiso 0.479(5) 1 calc R U P B 3
C66B C -0.2437(15) 0.2936(4) 0.2492(3) 0.047(2) Uani 0.479(5) 1 d D U P B 3
H66D H -0.300185 0.265297 0.237872 0.071 Uiso 0.479(5) 1 calc R U P B 3
H66E H -0.118745 0.288996 0.252518 0.071 Uiso 0.479(5) 1 calc R U P B 3
H66F H -0.272346 0.318762 0.228384 0.071 Uiso 0.479(5) 1 calc R U P B 3

loop_
_atom_site_aniso_label
_atom_site_aniso_U_11
_atom_site_aniso_U_22
_atom_site_aniso_U_33
_atom_site_aniso_U_23
_atom_site_aniso_U_13
_atom_site_aniso_U_12
Dy1 0.01741(10) 0.01540(8) 0.01217(8) 0.00044(5) 0.00359(6) 0.00015(6)
Dy2 0.01623(10) 0.01470(8) 0.01210(8) 0.00137(5) 0.00288(6) 0.00052(6)
O1 0.0221(11) 0.0200(9) 0.0148(9) 0.0019(7) 0.0066(8) 0.0021(8)
O2 0.0249(12) 0.0222(10) 0.0189(10) 0.0065(8) 0.0089(8) 0.0051(8)
O3 0.0194(11) 0.0220(10) 0.0215(10) 0.0093(8) 0.0008(8) -0.0017(8)
O4 0.0209(11) 0.0193(9) 0.0185(9) 0.0056(7) 0.0022(8) 0.0011(8)
N1 0.0211(14) 0.0179(11) 0.0206(12) -0.0025(9) 0.0006(10) -0.0014(9)
N2 0.0191(13) 0.0193(11) 0.0180(11) -0.0010(9) 0.0019(9) 0.0014(9)
N3 0.0235(14) 0.0227(12) 0.0161(11) 0.0027(9) 0.0020(9) -0.0023(10)
N4 0.0259(15) 0.0209(12) 0.0165(11) 0.0021(9) 0.0052(10) -0.0016(10)
N5 0.0208(14) 0.0192(12) 0.0203(11) 0.0026(9) 0.0016(9) 0.0004(9)
N6 0.0218(14) 0.0198(12) 0.0194(11) 0.0020(9) 0.0040(9) -0.0009(10)
N7 0.0182(14) 0.0287(13) 0.0173(11) -0.0061(10) 0.0033(9) -0.0009(10)
N8 0.0255(15) 0.0211(12) 0.0194(12) -0.0037(9) 0.0003(10) 0.0006(10)
N9 0.0216(14) 0.0199(12) 0.0267(13) -0.0040(10) -0.0029(10) -0.0001(10)
N10 0.0205(14) 0.0202(12) 0.0217(12) 0.0000(9) 0.0020(10) -0.0011(10)
N11 0.0193(14) 0.0310(14) 0.0261(13) -0.0126(11) 0.0016(10) 0.0028(11)
N12 0.0204(14) 0.0216(12) 0.0212(12) -0.0049(9) 0.0014(10) -0.0002(10)
N13 0.0179(13) 0.0189(11) 0.0161(11) 0.0029(9) 0.0054(9) -0.0004(9)
N14 0.0251(14) 0.0197(12) 0.0160(11) 0.0012(9) 0.0037(9) -0.0049(10)
N15 0.0186(13) 0.0175(11) 0.0161(11) 0.0012(9) 0.0012(9) -0.0005(9)
N16 0.0160(13) 0.0200(11) 0.0155(11) 0.0016(9) 0.0020(9) 0.0020(9)
N17 0.0192(13) 0.0197(11) 0.0135(10) -0.0011(9) 0.0037(9) -0.0007(9)
N18 0.0207(13) 0.0177(11) 0.0152(11) 0.0020(9) 0.0027(9) 0.0006(9)
N19 0.0233(15) 0.0368(15) 0.0162(11) -0.0051(10) 0.0035(10) 0.0053(11)
N20 0.0264(15) 0.0256(13) 0.0180(12) -0.0008(9) 0.0040(10) 0.0055(10)
N21 0.0200(14) 0.0226(12) 0.0246(12) -0.0070(10) 0.0045(10) 0.0010(10)
N22 0.0195(14) 0.0200(12) 0.0192(11) -0.0031(9) 0.0028(9) 0.0012(9)
N23 0.0175(14) 0.0313(13) 0.0198(12) -0.0092(10) 0.0021(9) 0.0017(10)
N24 0.0165(13) 0.0260(12) 0.0169(11) -0.0041(9) 0.0028(9) 0.0016(10)
B1 0.0252(19) 0.0182(15) 0.0211(15) 0.0026(12) 0.0019(13) -0.0007(13)
B2 0.0220(19) 0.0235(16) 0.0261(17) -0.0105(13) 0.0006(13) -0.0012(13)
B3 0.0222(18) 0.0191(15) 0.0153(14) 0.0020(11) 0.0030(12) -0.0003(12)
B4 0.023(2) 0.0309(18) 0.0220(16) -0.0113(14) 0.0012(13) 0.0027(14)
C1 0.0247(18) 0.0246(15) 0.0282(15) -0.0087(12) 0.0049(12) -0.0058(12)
C2 0.0265(18) 0.0338(17) 0.0224(15) -0.0087(12) 0.0008(12) -0.0049(13)
C3 0.0219(17) 0.0286(15) 0.0188(13) -0.0016(11) -0.0019(11) 0.0008(12)
C4 0.0282(19) 0.0327(17) 0.0191(14) 0.0090(12) 0.0005(12) -0.0066(13)
C5 0.0297(19) 0.0441(19) 0.0154(13) 0.0030(13) 0.0072(12) -0.0040(14)
C6 0.0277(18) 0.0328(17) 0.0193(14) -0.0030(12) 0.0072(12) -0.0003(13)
C7 0.0297(19) 0.0228(15) 0.0266(15) 0.0011(12) -0.0017(13) 0.0068(12)
C8 0.0223(18) 0.0335(17) 0.0239(15) -0.0031(12) -0.0018(12) 0.0080(13)
C9 0.0207(17) 0.0303(16) 0.0220(14) 0.0000(12) 0.0017(12) -0.0021(12)
C10 0.032(2) 0.0414(19) 0.0183(14) -0.0066(13) -0.0017(13) -0.0026(14)
C11 0.041(2) 0.044(2) 0.0196(15) 0.0003(14) -0.0069(14) 0.0017(16)
C12 0.034(2) 0.0299(16) 0.0216(15) 0.0023(12) -0.0035(13) 0.0014(14)
C13 0.040(2) 0.0177(15) 0.0416(19) -0.0010(13) -0.0083(16) -0.0041(13)
C14 0.055(3) 0.0248(17) 0.0367(19) 0.0062(14) -0.0050(17) -0.0154(16)
C15 0.0306(19) 0.0288(16) 0.0273(16) 0.0021(13) 0.0016(13) -0.0102(13)
C16 0.024(2) 0.057(2) 0.049(2) -0.0334(19) 0.0044(16) 0.0083(17)
C17 0.0180(19) 0.056(2) 0.052(2) -0.0260(19) 0.0053(16) 0.0058(16)
C18 0.0264(19) 0.0317(17) 0.0264(15) -0.0065(13) 0.0019(13) 0.0023(13)
C19 0.0258(18) 0.0211(14) 0.0245(14) 0.0063(11) 0.0069(12) 0.0009(12)
C20 0.0282(18) 0.0185(14) 0.0322(16) 0.0005(12) 0.0100(13) -0.0060(12)
C21 0.0287(18) 0.0234(15) 0.0227(14) -0.0018(11) 0.0048(12) -0.0062(12)
C22 0.0229(17) 0.0211(14) 0.0180(13) 0.0029(11) -0.0042(11) -0.0002(11)
C23 0.0174(16) 0.0224(14) 0.0274(15) 0.0013(12) -0.0024(12) 0.0018(11)
C24 0.0185(16) 0.0223(14) 0.0223(14) 0.0011(11) 0.0057(11) 0.0014(11)
C25 0.0220(17) 0.0265(15) 0.0205(14) -0.0070(11) 0.0090(11) -0.0008(12)
C26 0.0274(18) 0.0210(14) 0.0312(16) -0.0062(12) 0.0091(13) 0.0037(12)
C27 0.0205(16) 0.0173(13) 0.0242(14) -0.0002(11) 0.0029(11) 0.0022(11)
C28 0.037(2) 0.049(2) 0.0149(14) -0.0038(13) 0.0047(13) 0.0122(16)
C29 0.045(2) 0.055(2) 0.0193(16) 0.0076(15) 0.0132(15) 0.0122(18)
C30 0.034(2) 0.0342(17) 0.0242(15) 0.0067(13) 0.0127(13) 0.0072(14)
C31 0.0301(19) 0.0191(14) 0.0403(18) -0.0102(13) 0.0050(14) 0.0025(13)
C32 0.038(2) 0.0185(15) 0.0384(18) -0.0007(13) 0.0022(15) 0.0070(13)
C33 0.0292(18) 0.0214(14) 0.0263(15) 0.0002(12) 0.0019(13) 0.0031(12)
C34 0.0223(18) 0.0370(18) 0.0292(16) -0.0107(13) -0.0026(13) -0.0030(13)
C35 0.0160(17) 0.044(2) 0.0356(18) -0.0075(15) -0.0024(13) -0.0006(14)
C36 0.0196(17) 0.0324(16) 0.0250(15) -0.0036(12) 0.0038(12) 0.0027(12)
C37 0.0269(19) 0.0366(17) 0.0207(14) 0.0074(13) 0.0023(12) 0.0066(14)
C38 0.0283(17) 0.0162(13) 0.0125(12) -0.0007(10) 0.0020(11) -0.0007(11)
C39 0.0280(17) 0.0149(12) 0.0154(13) 0.0014(10) 0.0070(11) -0.0005(11)
C40 0.0270(17) 0.0137(12) 0.0213(14) 0.0029(10) 0.0076(12) 0.0000(11)
C41 0.030(2) 0.0311(17) 0.0282(16) 0.0075(13) 0.0160(13) 0.0055(13)
C42 0.0269(17) 0.0173(13) 0.0136(12) -0.0006(10) 0.0039(11) -0.0014(11)
C43 0.0274(17) 0.0181(13) 0.0150(13) 0.0014(10) 0.0040(11) 0.0006(11)
C44 0.042(2) 0.0163(13) 0.0206(14) -0.0004(11) 0.0028(13) 0.0003(13)
C45 0.057(2) 0.0225(16) 0.0172(14) -0.0061(12) 0.0057(14) 0.0045(15)
C46 0.040(2) 0.0280(16) 0.0161(13) 0.0001(12) 0.0098(13) 0.0039(14)
C47 0.0230(16) 0.0191(13) 0.0169(13) 0.0023(10) 0.0059(11) 0.0002(11)
C48 0.0232(18) 0.0295(16) 0.0344(17) 0.0080(13) 0.0012(13) -0.0078(13)
C49 0.0199(16) 0.0236(14) 0.0168(13) 0.0030(11) 0.0047(11) -0.0027(11)
C50 0.0226(16) 0.0197(14) 0.0164(13) 0.0045(10) 0.0059(11) -0.0001(11)
C51 0.0239(17) 0.0219(14) 0.0151(12) 0.0036(10) 0.0039(11) 0.0047(11)
C52 0.0245(19) 0.0287(17) 0.0423(19) 0.0145(14) -0.0016(14) 0.0039(13)
C53 0.056(5) 0.021(3) 0.034(4) -0.004(3) -0.004(4) 0.016(3)
C54 0.051(5) 0.023(4) 0.040(4) -0.002(3) -0.002(4) 0.013(4)
C55 0.046(5) 0.036(4) 0.056(5) -0.006(3) -0.001(4) 0.017(4)
C56 0.042(5) 0.036(4) 0.077(6) -0.003(4) 0.016(4) 0.015(4)
C57 0.061(6) 0.032(4) 0.060(6) 0.003(4) 0.022(5) 0.021(4)
C58 0.061(6) 0.024(4) 0.038(4) 0.001(3) 0.008(4) 0.021(4)
C59 0.063(6) 0.036(4) 0.040(4) -0.008(3) 0.004(4) -0.001(4)
C60 0.048(3) 0.040(3) 0.043(3) -0.001(3) -0.007(3) -0.003(3)
C61 0.060(4) 0.040(3) 0.043(4) -0.001(3) -0.011(3) 0.002(3)
C62 0.064(5) 0.054(4) 0.051(4) -0.004(4) -0.008(4) -0.009(4)
C63 0.060(4) 0.050(4) 0.046(3) 0.012(3) -0.015(3) -0.019(3)
C64 0.058(4) 0.047(4) 0.062(4) 0.009(3) -0.013(3) -0.002(3)
C65 0.058(4) 0.051(3) 0.057(3) -0.009(3) -0.004(3) 0.003(3)
C66 0.066(6) 0.049(5) 0.048(5) 0.007(4) -0.012(4) 0.002(4)
C60B 0.049(3) 0.034(3) 0.037(3) -0.001(3) -0.008(3) -0.008(3)
C61B 0.054(4) 0.052(4) 0.060(3) -0.006(3) -0.012(3) -0.002(3)
C62B 0.051(4) 0.064(4) 0.071(4) -0.021(4) -0.002(4) -0.002(4)
C63B 0.059(4) 0.067(4) 0.058(4) -0.018(4) 0.014(4) -0.017(4)
C64B 0.070(5) 0.050(4) 0.048(4) 0.001(4) -0.005(4) -0.013(4)
C65B 0.060(4) 0.035(4) 0.038(4) 0.001(3) -0.008(4) -0.003(3)
C66B 0.049(6) 0.047(5) 0.046(5) -0.002(4) 0.007(4) -0.014(4)

loop_
_atom_type_symbol
_atom_type_description
_atom_type_scat_dispersion_real
_atom_type_scat_dispersion_imag
_atom_type_scat_source
C C 0.0181 0.0091 'International Tables Vol C Tables 4.2.6.8 and 6.1.1.4'
H H 0.0000 0.0000 'International Tables Vol C Tables 4.2.6.8 and 6.1.1.4'
B B 0.0090 0.0039 'International Tables Vol C Tables 4.2.6.8 and 6.1.1.4'
N N 0.0311 0.0180 'International Tables Vol C Tables 4.2.6.8 and 6.1.1.4'
O O 0.0492 0.0322 'International Tables Vol C Tables 4.2.6.8 and 6.1.1.4'
Dy Dy -9.8046 9.8477 'International Tables Vol C Tables 4.2.6.8 and 6.1.1.4'

loop_
_geom_angle_atom_site_label_1
_geom_angle_atom_site_label_2
_geom_angle_atom_site_label_3
_geom_angle
_geom_angle_site_symmetry_1
_geom_angle_site_symmetry_3
_geom_angle_publ_flag
O2 Dy1 O1 73.52(7) . . ?
O2 Dy1 N12 138.75(8) . . ?
O1 Dy1 N12 75.05(8) . . ?
O2 Dy1 N6 73.02(7) . . ?
O1 Dy1 N6 134.96(7) . . ?
N12 Dy1 N6 146.94(8) . . ?
O2 Dy1 N8 114.37(8) . . ?
O1 Dy1 N8 144.59(7) . . ?
N12 Dy1 N8 78.86(8) . . ?
N6 Dy1 N8 77.75(8) . . ?
O2 Dy1 N2 85.70(8) . . ?
O1 Dy1 N2 74.46(7) . . ?
N12 Dy1 N2 110.70(8) . . ?
N6 Dy1 N2 73.80(8) . . ?
N8 Dy1 N2 138.23(8) . . ?
O2 Dy1 N10 75.07(8) . . ?
O1 Dy1 N10 79.05(7) . . ?
N12 Dy1 N10 73.30(8) . . ?
N6 Dy1 N10 119.44(8) . . ?
N8 Dy1 N10 70.73(8) . . ?
N2 Dy1 N10 150.78(8) . . ?
O2 Dy1 N4 146.39(7) . . ?
O1 Dy1 N4 120.70(8) . . ?
N12 Dy1 N4 73.90(8) . . ?
N6 Dy1 N4 77.12(8) . . ?
N8 Dy1 N4 73.02(8) . . ?
N2 Dy1 N4 71.30(8) . . ?
N10 Dy1 N4 134.73(8) . . ?
O3 Dy2 O4 73.36(7) . . ?
O3 Dy2 N24 140.07(7) . . ?
O4 Dy2 N24 78.83(8) . . ?
O3 Dy2 N22 108.37(8) . . ?
O4 Dy2 N22 147.19(7) . . ?
N24 Dy2 N22 80.87(8) . . ?
O3 Dy2 N16 71.79(7) . . ?
O4 Dy2 N16 131.23(7) . . ?
N24 Dy2 N16 146.46(8) . . ?
N22 Dy2 N16 77.09(8) . . ?
O3 Dy2 N18 90.99(8) . . ?
O4 Dy2 N18 75.66(7) . . ?
N24 Dy2 N18 109.34(8) . . ?
N22 Dy2 N18 135.91(7) . . ?
N16 Dy2 N18 71.96(8) . . ?
O3 Dy2 N14 148.30(7) . . ?
O4 Dy2 N14 124.37(8) . . ?
N24 Dy2 N14 71.60(8) . . ?
N22 Dy2 N14 71.75(8) . . ?
N16 Dy2 N14 77.61(8) . . ?
N18 Dy2 N14 71.52(8) . . ?
O3 Dy2 N20 75.36(8) . . ?
O4 Dy2 N20 78.06(7) . . ?
N24 Dy2 N20 71.24(8) . . ?
N22 Dy2 N20 71.10(8) . . ?
N16 Dy2 N20 123.23(8) . . ?
N18 Dy2 N20 152.96(8) . . ?
N14 Dy2 N20 130.51(8) . . ?
C38 O1 Dy1 137.1(2) . . ?
C40 O2 Dy1 137.9(2) . . ?
C49 O3 Dy2 138.2(2) . . ?
C51 O4 Dy2 137.0(2) . . ?
C1 N1 N2 109.8(2) . . ?
C1 N1 B1 127.5(3) . . ?
N2 N1 B1 122.6(2) . . ?
C3 N2 N1 105.5(2) . . ?
C3 N2 Dy1 131.90(19) . . ?
N1 N2 Dy1 122.61(17) . . ?
C4 N3 N4 109.9(2) . . ?
C4 N3 B1 128.0(3) . . ?
N4 N3 B1 122.1(2) . . ?
C6 N4 N3 105.8(2) . . ?
C6 N4 Dy1 131.0(2) . . ?
N3 N4 Dy1 121.78(18) . . ?
C7 N5 N6 109.1(3) . . ?
C7 N5 B1 128.9(3) . . ?
N6 N5 B1 121.7(2) . . ?
C9 N6 N5 106.5(2) . . ?
C9 N6 Dy1 129.6(2) . . ?
N5 N6 Dy1 123.91(19) . . ?
C10 N7 N8 109.8(3) . . ?
C10 N7 B2 127.6(3) . . ?
N8 N7 B2 122.5(2) . . ?
C12 N8 N7 105.8(2) . . ?
C12 N8 Dy1 131.0(2) . . ?
N7 N8 Dy1 122.27(18) . . ?
C13 N9 N10 109.8(3) . . ?
C13 N9 B2 128.6(3) . . ?
N10 N9 B2 121.6(2) . . ?
C15 N10 N9 105.6(2) . . ?
C15 N10 Dy1 131.5(2) . . ?
N9 N10 Dy1 121.85(19) . . ?
C16 N11 N12 109.7(3) . . ?
C16 N11 B2 128.3(3) . . ?
N12 N11 B2 121.8(2) . . ?
C18 N12 N11 106.0(2) . . ?
C18 N12 Dy1 129.72(19) . . ?
N11 N12 Dy1 123.20(19) . . ?
C19 N13 N14 110.0(2) . . ?
C19 N13 B3 128.5(2) . . ?
N14 N13 B3 121.4(2) . . ?
C21 N14 N13 105.8(2) . . ?
C21 N14 Dy2 128.97(19) . . ?
N13 N14 Dy2 122.43(17) . . ?
C22 N15 N16 109.5(2) . . ?
C22 N15 B3 129.0(2) . . ?
N16 N15 B3 121.4(2) . . ?
C24 N16 N15 106.4(2) . . ?
C24 N16 Dy2 129.13(19) . . ?
N15 N16 Dy2 123.88(18) . . ?
C25 N17 N18 109.9(2) . . ?
C25 N17 B3 126.9(2) . . ?
N18 N17 B3 123.2(2) . . ?
C27 N18 N17 105.8(2) . . ?
C27 N18 Dy2 131.70(18) . . ?
N17 N18 Dy2 122.53(17) . . ?
C28 N19 N20 109.5(3) . . ?
C28 N19 B4 129.1(3) . . ?
N20 N19 B4 121.3(2) . . ?
C30 N20 N19 105.9(3) . . ?
C30 N20 Dy2 131.7(2) . . ?
N19 N20 Dy2 121.92(19) . . ?
C31 N21 N22 109.6(2) . . ?
C31 N21 B4 127.8(3) . . ?
N22 N21 B4 122.7(2) . . ?
C33 N22 N21 106.0(2) . . ?
C33 N22 Dy2 130.82(19) . . ?
N21 N22 Dy2 122.08(17) . . ?
C34 N23 N24 109.6(3) . . ?
C34 N23 B4 128.3(3) . . ?
N24 N23 B4 122.0(2) . . ?
C36 N24 N23 106.1(2) . . ?
C36 N24 Dy2 130.16(19) . . ?
N23 N24 Dy2 121.79(18) . . ?
N5 B1 N1 109.9(2) . . ?
N5 B1 N3 109.8(2) . . ?
N1 B1 N3 109.0(2) . . ?
N5 B1 H1B 109.4 . . ?
N1 B1 H1B 109.4 . . ?
N3 B1 H1B 109.4 . . ?
N9 B2 N11 109.2(2) . . ?
N9 B2 N7 109.3(3) . . ?
N11 B2 N7 109.7(3) . . ?
N9 B2 H2B 109.6 . . ?
N11 B2 H2B 109.6 . . ?
N7 B2 H2B 109.6 . . ?
N15 B3 N13 109.5(2) . . ?
N15 B3 N17 109.3(2) . . ?
N13 B3 N17 109.6(2) . . ?
N15 B3 H3B 109.5 . . ?
N13 B3 H3B 109.5 . . ?
N17 B3 H3B 109.5 . . ?
N19 B4 N23 108.6(3) . . ?
N19 B4 N21 108.9(3) . . ?
N23 B4 N21 111.2(3) . . ?
N19 B4 H4B 109.4 . . ?
N23 B4 H4B 109.4 . . ?
N21 B4 H4B 109.4 . . ?
N1 C1 C2 109.1(3) . . ?
N1 C1 H1 125.4 . . ?
C2 C1 H1 125.4 . . ?
C1 C2 C3 104.4(3) . . ?
C1 C2 H2 127.8 . . ?
C3 C2 H2 127.8 . . ?
N2 C3 C2 111.2(3) . . ?
N2 C3 H3 124.4 . . ?
C2 C3 H3 124.4 . . ?
N3 C4 C5 108.7(3) . . ?
N3 C4 H4 125.6 . . ?
C5 C4 H4 125.6 . . ?
C4 C5 C6 104.3(3) . . ?
C4 C5 H5 127.8 . . ?
C6 C5 H5 127.8 . . ?
N4 C6 C5 111.2(3) . . ?
N4 C6 H6 124.4 . . ?
C5 C6 H6 124.4 . . ?
N5 C7 C8 109.4(3) . . ?
N5 C7 H7 125.3 . . ?
C8 C7 H7 125.3 . . ?
C7 C8 C9 104.1(3) . . ?
C7 C8 H8 128.0 . . ?
C9 C8 H8 128.0 . . ?
N6 C9 C8 110.9(3) . . ?
N6 C9 H9 124.5 . . ?
C8 C9 H9 124.5 . . ?
N7 C10 C11 108.4(3) . . ?
N7 C10 H10 125.8 . . ?
C11 C10 H10 125.8 . . ?
C10 C11 C12 105.2(3) . . ?
C10 C11 H11 127.4 . . ?
C12 C11 H11 127.4 . . ?
N8 C12 C11 110.8(3) . . ?
N8 C12 H12 124.6 . . ?
C11 C12 H12 124.6 . . ?
N9 C13 C14 108.9(3) . . ?
N9 C13 H13 125.6 . . ?
C14 C13 H13 125.6 . . ?
C13 C14 C15 104.4(3) . . ?
C13 C14 H14 127.8 . . ?
C15 C14 H14 127.8 . . ?
N10 C15 C14 111.3(3) . . ?
N10 C15 H15 124.4 . . ?
C14 C15 H15 124.4 . . ?
N11 C16 C17 108.9(3) . . ?
N11 C16 H16 125.6 . . ?
C17 C16 H16 125.6 . . ?
C16 C17 C18 104.9(3) . . ?
C16 C17 H17 127.6 . . ?
C18 C17 H17 127.6 . . ?
N12 C18 C17 110.6(3) . . ?
N12 C18 H18 124.7 . . ?
C17 C18 H18 124.7 . . ?
N13 C19 C20 108.4(3) . . ?
N13 C19 H19 125.8 . . ?
C20 C19 H19 125.8 . . ?
C19 C20 C21 104.8(3) . . ?
C19 C20 H20 127.6 . . ?
C21 C20 H20 127.6 . . ?
N14 C21 C20 111.0(3) . . ?
N14 C21 H21 124.5 . . ?
C20 C21 H21 124.5 . . ?
N15 C22 C23 108.8(3) . . ?
N15 C22 H22 125.6 . . ?
C23 C22 H22 125.6 . . ?
C22 C23 C24 104.3(3) . . ?
C22 C23 H23 127.9 . . ?
C24 C23 H23 127.9 . . ?
N16 C24 C23 111.0(3) . . ?
N16 C24 H24 124.5 . . ?
C23 C24 H24 124.5 . . ?
N17 C25 C26 108.4(3) . . ?
N17 C25 H25 125.8 . . ?
C26 C25 H25 125.8 . . ?
C25 C26 C27 104.8(3) . . ?
C25 C26 H26 127.6 . . ?
C27 C26 H26 127.6 . . ?
N18 C27 C26 111.1(3) . . ?
N18 C27 H27 124.4 . . ?
C26 C27 H27 124.4 . . ?
N19 C28 C29 109.0(3) . . ?
N19 C28 H28 125.5 . . ?
C29 C28 H28 125.5 . . ?
C28 C29 C30 104.9(3) . . ?
C28 C29 H29 127.5 . . ?
C30 C29 H29 127.5 . . ?
N20 C30 C29 110.6(3) . . ?
N20 C30 H30 124.7 . . ?
C29 C30 H30 124.7 . . ?
N21 C31 C32 109.2(3) . . ?
N21 C31 H31 125.4 . . ?
C32 C31 H31 125.4 . . ?
C31 C32 C33 104.6(3) . . ?
C31 C32 H32 127.7 . . ?
C33 C32 H32 127.7 . . ?
N22 C33 C32 110.7(3) . . ?
N22 C33 H33 124.7 . . ?
C32 C33 H33 124.7 . . ?
N23 C34 C35 109.0(3) . . ?
N23 C34 H34 125.5 . . ?
C35 C34 H34 125.5 . . ?
C34 C35 C36 104.4(3) . . ?
C34 C35 H35 127.8 . . ?
C36 C35 H35 127.8 . . ?
N24 C36 C35 110.9(3) . . ?
N24 C36 H36 124.6 . . ?
C35 C36 H36 124.6 . . ?
C38 C37 H37A 109.5 . . ?
C38 C37 H37B 109.5 . . ?
H37A C37 H37B 109.5 . . ?
C38 C37 H37C 109.5 . . ?
H37A C37 H37C 109.5 . . ?
H37B C37 H37C 109.5 . . ?
O1 C38 C39 125.1(3) . . ?
O1 C38 C37 114.4(3) . . ?
C39 C38 C37 120.5(2) . . ?
C40 C39 C38 121.4(2) . . ?
C40 C39 C43 119.2(3) . . ?
C38 C39 C43 119.4(3) . . ?
O2 C40 C39 124.8(3) . . ?
O2 C40 C41 114.4(3) . . ?
C39 C40 C41 120.8(3) . . ?
C40 C41 H41A 109.5 . . ?
C40 C41 H41B 109.5 . . ?
H41A C41 H41B 109.5 . . ?
C40 C41 H41C 109.5 . . ?
H41A C41 H41C 109.5 . . ?
H41B C41 H41C 109.5 . . ?
C47 C42 C43 122.0(3) . . ?
C47 C42 H42 119.0 . . ?
C43 C42 H42 119.0 . . ?
C44 C43 C42 118.1(3) . . ?
C44 C43 C39 121.0(3) . . ?
C42 C43 C39 120.9(2) . . ?
C45 C44 C43 120.5(3) . . ?
C45 C44 H44 119.7 . . ?
C43 C44 H44 119.7 . . ?
C44 C45 C46 120.7(3) . . ?
C44 C45 H45 119.7 . . ?
C46 C45 H45 119.7 . . ?
C45 C46 C47 120.4(3) . . ?
C45 C46 H46 119.8 . . ?
C47 C46 H46 119.8 . . ?
C42 C47 C46 118.2(3) . . ?
C42 C47 C50 120.8(2) . . ?
C46 C47 C50 120.9(3) . . ?
C49 C48 H48A 109.5 . . ?
C49 C48 H48B 109.5 . . ?
H48A C48 H48B 109.5 . . ?
C49 C48 H48C 109.5 . . ?
H48A C48 H48C 109.5 . . ?
H48B C48 H48C 109.5 . . ?
O3 C49 C50 124.0(3) . . ?
O3 C49 C48 114.7(3) . . ?
C50 C49 C48 121.3(3) . . ?
C49 C50 C51 121.7(3) . . ?
C49 C50 C47 119.4(3) . . ?
C51 C50 C47 119.0(3) . . ?
O4 C51 C50 124.8(3) . . ?
O4 C51 C52 115.5(3) . . ?
C50 C51 C52 119.7(3) . . ?
C51 C52 H52A 109.5 . . ?
C51 C52 H52B 109.5 . . ?
H52A C52 H52B 109.5 . . ?
C51 C52 H52C 109.5 . . ?
H52A C52 H52C 109.5 . . ?
H52B C52 H52C 109.5 . . ?
C54 C53 C58 120.0 . . ?
C54 C53 C59 118.9(5) . . ?
C58 C53 C59 121.1(5) . . ?
C53 C54 C55 120.0 . . ?
C53 C54 H54 120.0 . . ?
C55 C54 H54 120.0 . . ?
C54 C55 C56 120.0 . . ?
C54 C55 H55 120.0 . . ?
C56 C55 H55 120.0 . . ?
C57 C56 C55 120.0 . . ?
C57 C56 H56 120.0 . . ?
C55 C56 H56 120.0 . . ?
C56 C57 C58 120.0 . . ?
C56 C57 H57 120.0 . . ?
C58 C57 H57 120.0 . . ?
C57 C58 C53 120.0 . . ?
C57 C58 H58 120.0 . . ?
C53 C58 H58 120.0 . . ?
C53 C59 H59A 109.5 . . ?
C53 C59 H59B 109.5 . . ?
H59A C59 H59B 109.5 . . ?
C53 C59 H59C 109.5 . . ?
H59A C59 H59C 109.5 . . ?
H59B C59 H59C 109.5 . . ?
C61 C60 C65 118.1(7) . . ?
C61 C60 C66 119.4(8) . . ?
C65 C60 C66 122.5(8) . . ?
C60 C61 C62 122.2(9) . . ?
C60 C61 H61 118.9 . . ?
C62 C61 H61 118.9 . . ?
C63 C62 C61 119.2(9) . . ?
C63 C62 H62 120.4 . . ?
C61 C62 H62 120.4 . . ?
C62 C63 C64 120.2(8) . . ?
C62 C63 H63 119.9 . . ?
C64 C63 H63 119.9 . . ?
C63 C64 C65 119.0(8) . . ?
C63 C64 H64 120.5 . . ?
C65 C64 H64 120.5 . . ?
C60 C65 C64 121.3(9) . . ?
C60 C65 H65 119.4 . . ?
C64 C65 H65 119.4 . . ?
C60 C66 H66A 109.5 . . ?
C60 C66 H66B 109.5 . . ?
H66A C66 H66B 109.5 . . ?
C60 C66 H66C 109.5 . . ?
H66A C66 H66C 109.5 . . ?
H66B C66 H66C 109.5 . . ?
C61B C60B C65B 116.5(8) . . ?
C61B C60B C66B 121.3(8) . . ?
C65B C60B C66B 122.2(9) . . ?
C62B C61B C60B 122.5(10) . . ?
C62B C61B H61B 118.7 . . ?
C60B C61B H61B 118.7 . . ?
C63B C62B C61B 120.4(10) . . ?
C63B C62B H62B 119.8 . . ?
C61B C62B H62B 119.8 . . ?
C62B C63B C64B 119.5(9) . . ?
C62B C63B H63B 120.2 . . ?
C64B C63B H63B 120.2 . . ?
C63B C64B C65B 119.2(10) . . ?
C63B C64B H64B 120.4 . . ?
C65B C64B H64B 120.4 . . ?
C60B C65B C64B 121.9(10) . . ?
C60B C65B H65B 119.1 . . ?
C64B C65B H65B 119.1 . . ?
C60B C66B H66D 109.5 . . ?
C60B C66B H66E 109.5 . . ?
H66D C66B H66E 109.5 . . ?
C60B C66B H66F 109.5 . . ?
H66D C66B H66F 109.5 . . ?
H66E C66B H66F 109.5 . . ?

loop_
_geom_bond_atom_site_label_1
_geom_bond_atom_site_label_2
_geom_bond_distance
_geom_bond_site_symmetry_2
_geom_bond_publ_flag
Dy1 O2 2.266(2) . ?
Dy1 O1 2.2730(19) . ?
Dy1 N12 2.469(3) . ?
Dy1 N6 2.494(2) . ?
Dy1 N8 2.510(2) . ?
Dy1 N2 2.519(2) . ?
Dy1 N10 2.548(2) . ?
Dy1 N4 2.549(2) . ?
Dy2 O3 2.258(2) . ?
Dy2 O4 2.2828(19) . ?
Dy2 N24 2.483(2) . ?
Dy2 N22 2.489(2) . ?
Dy2 N16 2.511(2) . ?
Dy2 N18 2.513(2) . ?
Dy2 N14 2.550(2) . ?
Dy2 N20 2.561(3) . ?
O1 C38 1.270(3) . ?
O2 C40 1.264(3) . ?
O3 C49 1.268(3) . ?
O4 C51 1.265(3) . ?
N1 C1 1.355(4) . ?
N1 N2 1.358(3) . ?
N1 B1 1.541(4) . ?
N2 C3 1.349(4) . ?
N3 C4 1.342(4) . ?
N3 N4 1.362(3) . ?
N3 B1 1.541(4) . ?
N4 C6 1.338(4) . ?
N5 C7 1.350(4) . ?
N5 N6 1.357(3) . ?
N5 B1 1.534(4) . ?
N6 C9 1.341(4) . ?
N7 C10 1.349(4) . ?
N7 N8 1.365(3) . ?
N7 B2 1.542(4) . ?
N8 C12 1.337(4) . ?
N9 C13 1.349(4) . ?
N9 N10 1.367(3) . ?
N9 B2 1.535(4) . ?
N10 C15 1.342(4) . ?
N11 C16 1.339(4) . ?
N11 N12 1.359(3) . ?
N11 B2 1.542(4) . ?
N12 C18 1.344(4) . ?
N13 C19 1.347(4) . ?
N13 N14 1.366(3) . ?
N13 B3 1.538(4) . ?
N14 C21 1.339(4) . ?
N15 C22 1.354(3) . ?
N15 N16 1.359(3) . ?
N15 B3 1.535(4) . ?
N16 C24 1.336(4) . ?
N17 C25 1.351(4) . ?
N17 N18 1.368(3) . ?
N17 B3 1.539(4) . ?
N18 C27 1.345(4) . ?
N19 C28 1.346(4) . ?
N19 N20 1.365(4) . ?
N19 B4 1.530(5) . ?
N20 C30 1.340(4) . ?
N21 C31 1.345(4) . ?
N21 N22 1.367(3) . ?
N21 B4 1.539(4) . ?
N22 C33 1.346(4) . ?
N23 C34 1.348(4) . ?
N23 N24 1.369(3) . ?
N23 B4 1.537(4) . ?
N24 C36 1.340(4) . ?
B1 H1B 1.0000 . ?
B2 H2B 1.0000 . ?
B3 H3B 1.0000 . ?
B4 H4B 1.0000 . ?
C1 C2 1.364(5) . ?
C1 H1 0.9500 . ?
C2 C3 1.392(4) . ?
C2 H2 0.9500 . ?
C3 H3 0.9500 . ?
C4 C5 1.379(5) . ?
C4 H4 0.9500 . ?
C5 C6 1.387(4) . ?
C5 H5 0.9500 . ?
C6 H6 0.9500 . ?
C7 C8 1.373(5) . ?
C7 H7 0.9500 . ?
C8 C9 1.392(4) . ?
C8 H8 0.9500 . ?
C9 H9 0.9500 . ?
C10 C11 1.365(5) . ?
C10 H10 0.9500 . ?
C11 C12 1.390(4) . ?
C11 H11 0.9500 . ?
C12 H12 0.9500 . ?
C13 C14 1.374(5) . ?
C13 H13 0.9500 . ?
C14 C15 1.392(5) . ?
C14 H14 0.9500 . ?
C15 H15 0.9500 . ?
C16 C17 1.369(5) . ?
C16 H16 0.9500 . ?
C17 C18 1.380(5) . ?
C17 H17 0.9500 . ?
C18 H18 0.9500 . ?
C19 C20 1.378(4) . ?
C19 H19 0.9500 . ?
C20 C21 1.389(4) . ?
C20 H20 0.9500 . ?
C21 H21 0.9500 . ?
C22 C23 1.377(4) . ?
C22 H22 0.9500 . ?
C23 C24 1.397(4) . ?
C23 H23 0.9500 . ?
C24 H24 0.9500 . ?
C25 C26 1.380(4) . ?
C25 H25 0.9500 . ?
C26 C27 1.386(4) . ?
C26 H26 0.9500 . ?
C27 H27 0.9500 . ?
C28 C29 1.362(5) . ?
C28 H28 0.9500 . ?
C29 C30 1.392(5) . ?
C29 H29 0.9500 . ?
C30 H30 0.9500 . ?
C31 C32 1.372(5) . ?
C31 H31 0.9500 . ?
C32 C33 1.393(4) . ?
C32 H32 0.9500 . ?
C33 H33 0.9500 . ?
C34 C35 1.376(5) . ?
C34 H34 0.9500 . ?
C35 C36 1.399(4) . ?
C35 H35 0.9500 . ?
C36 H36 0.9500 . ?
C37 C38 1.510(4) . ?
C37 H37A 0.9800 . ?
C37 H37B 0.9800 . ?
C37 H37C 0.9800 . ?
C38 C39 1.414(4) . ?
C39 C40 1.413(4) . ?
C39 C43 1.494(4) . ?
C40 C41 1.504(4) . ?
C41 H41A 0.9800 . ?
C41 H41B 0.9800 . ?
C41 H41C 0.9800 . ?
C42 C47 1.389(4) . ?
C42 C43 1.402(4) . ?
C42 H42 0.9500 . ?
C43 C44 1.391(4) . ?
C44 C45 1.380(4) . ?
C44 H44 0.9500 . ?
C45 C46 1.383(4) . ?
C45 H45 0.9500 . ?
C46 C47 1.395(4) . ?
C46 H46 0.9500 . ?
C47 C50 1.499(4) . ?
C48 C49 1.506(4) . ?
C48 H48A 0.9800 . ?
C48 H48B 0.9800 . ?
C48 H48C 0.9800 . ?
C49 C50 1.414(4) . ?
C50 C51 1.421(4) . ?
C51 C52 1.510(4) . ?
C52 H52A 0.9800 . ?
C52 H52B 0.9800 . ?
C52 H52C 0.9800 . ?
C53 C54 1.3900 . ?
C53 C58 1.3900 . ?
C53 C59 1.504(9) . ?
C54 C55 1.3900 . ?
C54 H54 0.9500 . ?
C55 C56 1.3900 . ?
C55 H55 0.9500 . ?
C56 C57 1.3900 . ?
C56 H56 0.9500 . ?
C57 C58 1.3900 . ?
C57 H57 0.9500 . ?
C58 H58 0.9500 . ?
C59 H59A 0.9800 . ?
C59 H59B 0.9800 . ?
C59 H59C 0.9800 . ?
C60 C61 1.357(10) . ?
C60 C65 1.367(10) . ?
C60 C66 1.498(10) . ?
C61 C62 1.382(11) . ?
C61 H61 0.9500 . ?
C62 C63 1.365(11) . ?
C62 H62 0.9500 . ?
C63 C64 1.374(11) . ?
C63 H63 0.9500 . ?
C64 C65 1.393(10) . ?
C64 H64 0.9500 . ?
C65 H65 0.9500 . ?
C66 H66A 0.9800 . ?
C66 H66B 0.9800 . ?
C66 H66C 0.9800 . ?
C60B C61B 1.379(11) . ?
C60B C65B 1.379(10) . ?
C60B C66B 1.505(10) . ?
C61B C62B 1.373(12) . ?
C61B H61B 0.9500 . ?
C62B C63B 1.360(12) . ?
C62B H62B 0.9500 . ?
C63B C64B 1.379(12) . ?
C63B H63B 0.9500 . ?
C64B C65B 1.401(12) . ?
C64B H64B 0.9500 . ?
C65B H65B 0.9500 . ?
C66B H66D 0.9800 . ?
C66B H66E 0.9800 . ?
C66B H66F 0.9800 . ?

loop_
_geom_torsion_atom_site_label_1
_geom_torsion_atom_site_label_2
_geom_torsion_atom_site_label_3
_geom_torsion_atom_site_label_4
_geom_torsion
_geom_torsion_site_symmetry_1
_geom_torsion_site_symmetry_2
_geom_torsion_site_symmetry_3
_geom_torsion_site_symmetry_4
_geom_torsion_publ_flag
C1 N1 N2 C3 0.2(3) . . . . ?
B1 N1 N2 C3 178.9(3) . . . . ?
C1 N1 N2 Dy1 178.3(2) . . . . ?
B1 N1 N2 Dy1 -3.1(4) . . . . ?
C4 N3 N4 C6 -0.1(3) . . . . ?
B1 N3 N4 C6 179.7(3) . . . . ?
C4 N3 N4 Dy1 -168.3(2) . . . . ?
B1 N3 N4 Dy1 11.4(3) . . . . ?
C7 N5 N6 C9 -0.4(3) . . . . ?
B1 N5 N6 C9 174.6(2) . . . . ?
C7 N5 N6 Dy1 178.52(18) . . . . ?
B1 N5 N6 Dy1 -6.5(3) . . . . ?
C10 N7 N8 C12 0.2(4) . . . . ?
B2 N7 N8 C12 177.2(3) . . . . ?
C10 N7 N8 Dy1 -170.0(2) . . . . ?
B2 N7 N8 Dy1 7.1(4) . . . . ?
C13 N9 N10 C15 -1.2(3) . . . . ?
B2 N9 N10 C15 179.6(3) . . . . ?
C13 N9 N10 Dy1 168.0(2) . . . . ?
B2 N9 N10 Dy1 -11.2(3) . . . . ?
C16 N11 N12 C18 0.1(4) . . . . ?
B2 N11 N12 C18 174.9(3) . . . . ?
C16 N11 N12 Dy1 169.0(3) . . . . ?
B2 N11 N12 Dy1 -16.2(4) . . . . ?
C19 N13 N14 C21 0.6(3) . . . . ?
B3 N13 N14 C21 176.8(3) . . . . ?
C19 N13 N14 Dy2 -162.1(2) . . . . ?
B3 N13 N14 Dy2 14.1(3) . . . . ?
C22 N15 N16 C24 -0.7(3) . . . . ?
B3 N15 N16 C24 176.3(2) . . . . ?
C22 N15 N16 Dy2 171.22(17) . . . . ?
B3 N15 N16 Dy2 -11.7(3) . . . . ?
C25 N17 N18 C27 0.6(3) . . . . ?
B3 N17 N18 C27 -178.9(3) . . . . ?
C25 N17 N18 Dy2 179.06(19) . . . . ?
B3 N17 N18 Dy2 -0.4(4) . . . . ?
C28 N19 N20 C30 -0.1(4) . . . . ?
B4 N19 N20 C30 -178.1(3) . . . . ?
C28 N19 N20 Dy2 172.7(2) . . . . ?
B4 N19 N20 Dy2 -5.4(4) . . . . ?
C31 N21 N22 C33 -0.5(3) . . . . ?
B4 N21 N22 C33 179.1(3) . . . . ?
C31 N21 N22 Dy2 -169.6(2) . . . . ?
B4 N21 N22 Dy2 10.0(4) . . . . ?
C34 N23 N24 C36 -0.5(3) . . . . ?
B4 N23 N24 C36 175.4(3) . . . . ?
C34 N23 N24 Dy2 165.1(2) . . . . ?
B4 N23 N24 Dy2 -18.9(4) . . . . ?
C7 N5 B1 N1 118.4(3) . . . . ?
N6 N5 B1 N1 -55.5(3) . . . . ?
C7 N5 B1 N3 -121.8(3) . . . . ?
N6 N5 B1 N3 64.3(3) . . . . ?
C1 N1 B1 N5 -120.3(3) . . . . ?
N2 N1 B1 N5 61.2(4) . . . . ?
C1 N1 B1 N3 119.3(3) . . . . ?
N2 N1 B1 N3 -59.1(4) . . . . ?
C4 N3 B1 N5 112.7(3) . . . . ?
N4 N3 B1 N5 -67.0(3) . . . . ?
C4 N3 B1 N1 -126.9(3) . . . . ?
N4 N3 B1 N1 53.3(4) . . . . ?
C13 N9 B2 N11 -112.7(3) . . . . ?
N10 N9 B2 N11 66.3(3) . . . . ?
C13 N9 B2 N7 127.3(3) . . . . ?
N10 N9 B2 N7 -53.7(3) . . . . ?
C16 N11 B2 N9 122.8(4) . . . . ?
N12 N11 B2 N9 -51.0(4) . . . . ?
C16 N11 B2 N7 -117.5(4) . . . . ?
N12 N11 B2 N7 68.7(4) . . . . ?
C10 N7 B2 N9 -126.5(3) . . . . ?
N8 N7 B2 N9 57.0(4) . . . . ?
C10 N7 B2 N11 113.8(3) . . . . ?
N8 N7 B2 N11 -62.7(4) . . . . ?
C22 N15 B3 N13 -115.8(3) . . . . ?
N16 N15 B3 N13 67.8(3) . . . . ?
C22 N15 B3 N17 124.1(3) . . . . ?
N16 N15 B3 N17 -52.3(3) . . . . ?
C19 N13 B3 N15 106.5(3) . . . . ?
N14 N13 B3 N15 -68.9(3) . . . . ?
C19 N13 B3 N17 -133.7(3) . . . . ?
N14 N13 B3 N17 50.9(3) . . . . ?
C25 N17 B3 N15 -119.5(3) . . . . ?
N18 N17 B3 N15 59.8(3) . . . . ?
C25 N17 B3 N13 120.5(3) . . . . ?
N18 N17 B3 N13 -60.1(3) . . . . ?
C28 N19 B4 N23 -113.7(3) . . . . ?
N20 N19 B4 N23 63.9(3) . . . . ?
C28 N19 B4 N21 125.0(3) . . . . ?
N20 N19 B4 N21 -57.4(4) . . . . ?
C34 N23 B4 N19 124.5(3) . . . . ?
N24 N23 B4 N19 -50.6(4) . . . . ?
C34 N23 B4 N21 -115.7(3) . . . . ?
N24 N23 B4 N21 69.2(4) . . . . ?
C31 N21 B4 N19 -124.4(3) . . . . ?
N22 N21 B4 N19 56.1(4) . . . . ?
C31 N21 B4 N23 116.0(3) . . . . ?
N22 N21 B4 N23 -63.5(4) . . . . ?
N2 N1 C1 C2 -0.1(4) . . . . ?
B1 N1 C1 C2 -178.7(3) . . . . ?
N1 C1 C2 C3 0.0(4) . . . . ?
N1 N2 C3 C2 -0.2(4) . . . . ?
Dy1 N2 C3 C2 -178.0(2) . . . . ?
C1 C2 C3 N2 0.1(4) . . . . ?
N4 N3 C4 C5 -0.1(4) . . . . ?
B1 N3 C4 C5 -179.9(3) . . . . ?
N3 C4 C5 C6 0.3(4) . . . . ?
N3 N4 C6 C5 0.3(4) . . . . ?
Dy1 N4 C6 C5 167.0(2) . . . . ?
C4 C5 C6 N4 -0.3(4) . . . . ?
N6 N5 C7 C8 -0.1(3) . . . . ?
B1 N5 C7 C8 -174.6(3) . . . . ?
N5 C7 C8 C9 0.5(3) . . . . ?
N5 N6 C9 C8 0.7(3) . . . . ?
Dy1 N6 C9 C8 -178.11(19) . . . . ?
C7 C8 C9 N6 -0.8(3) . . . . ?
N8 N7 C10 C11 -0.2(4) . . . . ?
B2 N7 C10 C11 -177.0(3) . . . . ?
N7 C10 C11 C12 0.1(4) . . . . ?
N7 N8 C12 C11 -0.1(4) . . . . ?
Dy1 N8 C12 C11 168.8(2) . . . . ?
C10 C11 C12 N8 0.0(4) . . . . ?
N10 N9 C13 C14 0.6(4) . . . . ?
B2 N9 C13 C14 179.7(3) . . . . ?
N9 C13 C14 C15 0.2(4) . . . . ?
N9 N10 C15 C14 1.3(4) . . . . ?
Dy1 N10 C15 C14 -166.4(2) . . . . ?
C13 C14 C15 N10 -1.0(4) . . . . ?
N12 N11 C16 C17 -0.5(5) . . . . ?
B2 N11 C16 C17 -174.9(3) . . . . ?
N11 C16 C17 C18 0.8(5) . . . . ?
N11 N12 C18 C17 0.4(4) . . . . ?
Dy1 N12 C18 C17 -167.5(3) . . . . ?
C16 C17 C18 N12 -0.7(5) . . . . ?
N14 N13 C19 C20 -0.2(4) . . . . ?
B3 N13 C19 C20 -176.0(3) . . . . ?
N13 C19 C20 C21 -0.2(4) . . . . ?
N13 N14 C21 C20 -0.7(4) . . . . ?
Dy2 N14 C21 C20 160.4(2) . . . . ?
C19 C20 C21 N14 0.6(4) . . . . ?
N16 N15 C22 C23 0.4(3) . . . . ?
B3 N15 C22 C23 -176.3(3) . . . . ?
N15 C22 C23 C24 0.0(3) . . . . ?
N15 N16 C24 C23 0.8(3) . . . . ?
Dy2 N16 C24 C23 -170.63(19) . . . . ?
C22 C23 C24 N16 -0.5(3) . . . . ?
N18 N17 C25 C26 -0.6(4) . . . . ?
B3 N17 C25 C26 178.9(3) . . . . ?
N17 C25 C26 C27 0.3(4) . . . . ?
N17 N18 C27 C26 -0.4(3) . . . . ?
Dy2 N18 C27 C26 -178.7(2) . . . . ?
C25 C26 C27 N18 0.0(4) . . . . ?
N20 N19 C28 C29 -0.2(4) . . . . ?
B4 N19 C28 C29 177.6(3) . . . . ?
N19 C28 C29 C30 0.5(4) . . . . ?
N19 N20 C30 C29 0.4(4) . . . . ?
Dy2 N20 C30 C29 -171.4(2) . . . . ?
C28 C29 C30 N20 -0.6(4) . . . . ?
N22 N21 C31 C32 0.2(4) . . . . ?
B4 N21 C31 C32 -179.3(3) . . . . ?
N21 C31 C32 C33 0.1(4) . . . . ?
N21 N22 C33 C32 0.5(4) . . . . ?
Dy2 N22 C33 C32 168.4(2) . . . . ?
C31 C32 C33 N22 -0.4(4) . . . . ?
N24 N23 C34 C35 0.3(4) . . . . ?
B4 N23 C34 C35 -175.3(3) . . . . ?
N23 C34 C35 C36 0.0(4) . . . . ?
N23 N24 C36 C35 0.5(4) . . . . ?
Dy2 N24 C36 C35 -163.5(2) . . . . ?
C34 C35 C36 N24 -0.3(4) . . . . ?
Dy1 O1 C38 C39 -6.0(4) . . . . ?
Dy1 O1 C38 C37 176.6(2) . . . . ?
O1 C38 C39 C40 2.0(4) . . . . ?
C37 C38 C39 C40 179.2(3) . . . . ?
O1 C38 C39 C43 -178.2(3) . . . . ?
C37 C38 C39 C43 -1.0(4) . . . . ?
Dy1 O2 C40 C39 -3.4(5) . . . . ?
Dy1 O2 C40 C41 178.2(2) . . . . ?
C38 C39 C40 O2 2.4(5) . . . . ?
C43 C39 C40 O2 -177.4(3) . . . . ?
C38 C39 C40 C41 -179.4(3) . . . . ?
C43 C39 C40 C41 0.8(4) . . . . ?
C47 C42 C43 C44 -0.2(5) . . . . ?
C47 C42 C43 C39 -179.0(3) . . . . ?
C40 C39 C43 C44 -75.6(4) . . . . ?
C38 C39 C43 C44 104.6(4) . . . . ?
C40 C39 C43 C42 103.2(3) . . . . ?
C38 C39 C43 C42 -76.6(4) . . . . ?
C42 C43 C44 C45 -0.2(5) . . . . ?
C39 C43 C44 C45 178.6(3) . . . . ?
C43 C44 C45 C46 0.2(6) . . . . ?
C44 C45 C46 C47 0.1(6) . . . . ?
C43 C42 C47 C46 0.5(5) . . . . ?
C43 C42 C47 C50 179.5(3) . . . . ?
C45 C46 C47 C42 -0.5(5) . . . . ?
C45 C46 C47 C50 -179.5(3) . . . . ?
Dy2 O3 C49 C50 -12.6(5) . . . . ?
Dy2 O3 C49 C48 169.1(2) . . . . ?
O3 C49 C50 C51 2.5(4) . . . . ?
C48 C49 C50 C51 -179.3(3) . . . . ?
O3 C49 C50 C47 -177.6(3) . . . . ?
C48 C49 C50 C47 0.6(4) . . . . ?
C42 C47 C50 C49 105.1(3) . . . . ?
C46 C47 C50 C49 -76.0(4) . . . . ?
C42 C47 C50 C51 -75.0(4) . . . . ?
C46 C47 C50 C51 104.0(4) . . . . ?
Dy2 O4 C51 C50 -4.4(5) . . . . ?
Dy2 O4 C51 C52 175.7(2) . . . . ?
C49 C50 C51 O4 5.3(4) . . . . ?
C47 C50 C51 O4 -174.6(3) . . . . ?
C49 C50 C51 C52 -174.8(3) . . . . ?
C47 C50 C51 C52 5.3(4) . . . . ?
C58 C53 C54 C55 0.0 . . . . ?
C59 C53 C54 C55 -178.7(6) . . . . ?
C53 C54 C55 C56 0.0 . . . . ?
C54 C55 C56 C57 0.0 . . . . ?
C55 C56 C57 C58 0.0 . . . . ?
C56 C57 C58 C53 0.0 . . . . ?
C54 C53 C58 C57 0.0 . . . . ?
C59 C53 C58 C57 178.7(6) . . . . ?
C65 C60 C61 C62 -2.5(15) . . . . ?
C66 C60 C61 C62 179.4(10) . . . . ?
C60 C61 C62 C63 3.8(16) . . . . ?
C61 C62 C63 C64 -2.5(16) . . . . ?
C62 C63 C64 C65 0.0(15) . . . . ?
C61 C60 C65 C64 -0.1(15) . . . . ?
C66 C60 C65 C64 177.9(10) . . . . ?
C63 C64 C65 C60 1.3(15) . . . . ?
C65B C60B C61B C62B 1.1(15) . . . . ?
C66B C60B C61B C62B -179.3(10) . . . . ?
C60B C61B C62B C63B -1.1(17) . . . . ?
C61B C62B C63B C64B 0.4(16) . . . . ?
C62B C63B C64B C65B 0.1(16) . . . . ?
C61B C60B C65B C64B -0.5(14) . . . . ?
C66B C60B C65B C64B 179.9(9) . . . . ?
C63B C64B C65B C60B -0.1(16) . . . . ?
